data_1001542
loop_
_publ_author_name
'Grandin, A'
'Chardon, J'
'Borel, M M'
'Leclaire, A'
'Raveau, B'

_publ_section_title
;
BaV~2~P~2~O~10~, a new tetravalent vanadium phosphate with a tunnel
structure
;
_journal_coden_ASTM JSSCBI
_journal_name_full 'Journal of Solid State Chemistry'
_journal_page_first 297
_journal_page_last 302
_journal_paper_doi 10.1016/0022-4596(92)90317-O
_journal_volume 99
_journal_year 1992
_chemical_formula_structural 'Ba (V2 P2 O10)'
_chemical_formula_sum 'Ba O10 P2 V2'
_chemical_name_systematic 'Barium divanadato(IV)diphosphate'
_space_group_IT_number 14
_symmetry_cell_setting monoclinic
_symmetry_Int_Tables_number 14
_symmetry_space_group_name_Hall '-P 2ybc'
_symmetry_space_group_name_H-M 'P 1 21/c 1'
_cell_angle_alpha 90
_cell_angle_beta 92.757(5)
_cell_angle_gamma 90
_cell_formula_units_Z 4
_cell_length_a 5.2204(3)
_cell_length_b 9.1702(7)
_cell_length_c 16.3247(9)
_cell_volume 780.6
_exptl_crystal_density_meas 3.93(6)
_refine_ls_R_factor_all 0.031
_cod_database_code 1001542

loop_
_symmetry_equiv_pos_as_xyz
x,y,z
-x,1/2+y,1/2-z
-x,-y,-z
x,1/2-y,1/2+z

loop_
_atom_site_label
_atom_site_type_symbol
_atom_site_symmetry_multiplicity
_atom_site_Wyckoff_symbol
_atom_site_fract_x
_atom_site_fract_y
_atom_site_fract_z
_atom_site_occupancy
_atom_site_attached_hydrogens
_atom_site_calc_flag
Ba1 Ba2+ 4 e 0.00266(3) 0.20027(2) 0.18004(1) 1. 0 d
V1 V4+ 4 e 0.11936(7) 0.81937(5) 0.06397(3) 1. 0 d
V2 V4+ 4 e 0.45604(8) 0.04678(5) 0.34292(3) 1. 0 d
P1 P5+ 4 e 0.3913(1) 0.29316(8) 0.02522(4) 1. 0 d
P2 P5+ 4 e 0.3826(1) 0.40559(7) 0.32798(4) 1. 0 d
O1 O2- 4 e 0.1600(4) 0.6711(3) 0.1149(2) 1. 0 d
O2 O2- 4 e 0.8462(3) 0.8087(3) -0.0244(1) 1. 0 d
O3 O2- 4 e 0.8591(4) 0.9291(3) 0.1232(2) 1. 0 d
O4 O2- 4 e 0.3531(4) 0.7907(3) -0.0267(1) 1. 0 d
O5 O2- 4 e 0.3701(4) 0.9440(3) 0.1233(2) 1. 0 d
O6 O2- 4 e 0.1927(4) -0.0234(3) 0.3055(2) 1. 0 d
O7 O2- 4 e 0.3921(4) 0.2488(2) 0.2952(1) 1. 0 d
O8 O2- 4 e 0.6551(4) 0.0132(3) 0.2440(1) 1. 0 d
O9 O2- 4 e 0.6229(4) 0.8728(2) 0.3918(1) 1. 0 d
O10 O2- 4 e 0.3646(4) 0.1072(3) 0.4514(1) 1. 0 d

loop_
_atom_type_symbol
_atom_type_oxidation_number
Ba2+ 2.000
V4+ 4.000
P5+ 5.000
O2- -2.000
